data_4078580
loop_
_publ_author_name
'Dunsford, Jay J.'
'Cavell, Kingsley J.'
'Kariuki, Benson M.'

_publ_section_title
;
 Gold(I) Complexes Bearing Sterically Imposing, Saturated Six- and
 Seven-Membered Expanded Ring N-Heterocyclic Carbene Ligands
;
_journal_issue 11
_journal_name_full Organometallics
_journal_page_first 4118
_journal_paper_doi 10.1021/om300351s
_journal_volume 31
_journal_year 2012
_chemical_formula_moiety 'C29 H42 Au Cl N2, C H Cl3'
_chemical_formula_sum 'C30 H43 Au Cl4 N2'
_chemical_formula_weight 770.43
_chemical_name_systematic
;
 ?
;
_space_group_IT_number 14
_symmetry_cell_setting monoclinic
_symmetry_space_group_name_Hall '-P 2ybc'
_symmetry_space_group_name_H-M 'P 1 21/c 1'
_atom_sites_solution_hydrogens geom
_atom_sites_solution_primary direct
_atom_sites_solution_secondary difmap
_audit_creation_method SHELXL-97
_cell_angle_alpha 90.00
_cell_angle_beta 94.594(2)
_cell_angle_gamma 90.00
_cell_formula_units_Z 4
_cell_length_a 9.4715(2)
_cell_length_b 16.9868(5)
_cell_length_c 20.2919(5)
_cell_measurement_reflns_used 5406
_cell_measurement_temperature 150(2)
_cell_measurement_theta_max 27.48
_cell_measurement_theta_min 2.60
_cell_volume 3254.28(14)
_computing_cell_refinement DENZO/SCALEPACK
_computing_data_collection 'cOLLECT,Nonius BV, 1997-2001'
_computing_data_reduction DENZO/SCALEPACK
_computing_structure_refinement SHELXL-97
_computing_structure_solution SHELXs-97
_diffrn_ambient_temperature 150(2)
_diffrn_measured_fraction_theta_full 0.96
_diffrn_measured_fraction_theta_max 0.939
_diffrn_measurement_device_type 'Nonius KappaCCD'
_diffrn_measurement_method 'CCD scans'
_diffrn_radiation_monochromator graphite
_diffrn_radiation_source 'fine-focus sealed tube'
_diffrn_radiation_type MoK\a
_diffrn_radiation_wavelength 0.71073
_diffrn_reflns_av_R_equivalents 0.0464
_diffrn_reflns_av_sigmaI/netI 0.0612
_diffrn_reflns_limit_h_max 12
_diffrn_reflns_limit_h_min -12
_diffrn_reflns_limit_k_max 21
_diffrn_reflns_limit_k_min -20
_diffrn_reflns_limit_l_max 26
_diffrn_reflns_limit_l_min -26
_diffrn_reflns_number 11878
_diffrn_reflns_theta_full 25.00
_diffrn_reflns_theta_max 27.48
_diffrn_reflns_theta_min 2.60
_exptl_absorpt_coefficient_mu 4.870
_exptl_absorpt_correction_T_max 0.6967
_exptl_absorpt_correction_T_min 0.4425
_exptl_absorpt_correction_type empirical
_exptl_absorpt_process_details Denzo/scalepack
_exptl_crystal_colour colourless
_exptl_crystal_density_diffrn 1.572
_exptl_crystal_density_method 'not measured'
_exptl_crystal_description plate
_exptl_crystal_F_000 1536
_exptl_crystal_size_max 0.20
_exptl_crystal_size_mid 0.20
_exptl_crystal_size_min 0.08
_refine_diff_density_max 1.930
_refine_diff_density_min -1.395
_refine_diff_density_rms 0.167
_refine_ls_extinction_method none
_refine_ls_goodness_of_fit_ref 1.054
_refine_ls_hydrogen_treatment constr
_refine_ls_matrix_type full
_refine_ls_number_parameters 342
_refine_ls_number_reflns 6998
_refine_ls_number_restraints 0
_refine_ls_restrained_S_all 1.054
_refine_ls_R_factor_all 0.0671
_refine_ls_R_factor_gt 0.0454
_refine_ls_shift/su_max 0.001
_refine_ls_shift/su_mean 0.000
_refine_ls_structure_factor_coef Fsqd
_refine_ls_weighting_details 'calc w=1/[\s^2^(Fo^2^)+(0.0480P)^2^+9.0975P] where P=(Fo^2^+2Fc^2^)/3'
_refine_ls_weighting_scheme calc
_refine_ls_wR_factor_gt 0.1016
_refine_ls_wR_factor_ref 0.1117
_reflns_number_gt 5406
_reflns_number_total 6998
_reflns_threshold_expression >2\s(I)
_cod_data_source_file om300351s_si_004.cif
_cod_data_source_block kjc1206
_cod_depositor_comments
;
The following automatic conversions were performed:

'_symmetry_cell_setting' value 'Monoclinic' changed to 'monoclinic'
according to /home/saulius/struct/CIF-dictionaries/cif_core.dic
dictionary named 'cif_core.dic' version 2.4.1 from 2010-06-29.

Automatic conversion script
Id: cif_fix_values 1891 2012-01-12 08:04:46Z andrius 
;
_cod_original_sg_symbol_H-M P21/c
_cod_database_code 4078580

loop_
_symmetry_equiv_pos_as_xyz
'x, y, z'
'-x, y+1/2, -z+1/2'
'-x, -y, -z'
'x, -y-1/2, z-1/2'

loop_
_atom_site_label
_atom_site_type_symbol
_atom_site_fract_x
_atom_site_fract_y
_atom_site_fract_z
_atom_site_U_iso_or_equiv
_atom_site_adp_type
_atom_site_occupancy
_atom_site_symmetry_multiplicity
_atom_site_calc_flag
_atom_site_refinement_flags
C1 C 0.2029(6) 0.3172(3) 0.2033(3) 0.0216(12) Uani 1 1 d .
C2 C -0.0068(6) 0.4037(4) 0.2025(3) 0.0307(15) Uani 1 1 d .
H2A H -0.0201 0.4590 0.2161 0.037 Uiso 1 1 calc R
H2B H -0.0426 0.3693 0.2369 0.037 Uiso 1 1 calc R
C3 C -0.0925(7) 0.3888(4) 0.1371(4) 0.0391(17) Uani 1 1 d .
H3A H -0.1947 0.3940 0.1433 0.047 Uiso 1 1 calc R
H3B H -0.0679 0.4289 0.1045 0.047 Uiso 1 1 calc R
C4 C -0.0635(7) 0.3078(4) 0.1111(4) 0.0401(18) Uani 1 1 d .
H4A H 0.0160 0.3112 0.0823 0.048 Uiso 1 1 calc R
H4B H -0.1481 0.2895 0.0835 0.048 Uiso 1 1 calc R
C5 C -0.0263(7) 0.2468(4) 0.1657(4) 0.0390(17) Uani 1 1 d .
H5A H -0.0910 0.2540 0.2012 0.047 Uiso 1 1 calc R
H5B H -0.0431 0.1934 0.1470 0.047 Uiso 1 1 calc R
C6 C 0.2357(6) 0.4580(3) 0.2007(3) 0.0240(13) Uani 1 1 d .
C7 C 0.2943(6) 0.4832(4) 0.1427(3) 0.0290(14) Uani 1 1 d .
C8 C 0.3708(7) 0.5534(4) 0.1475(3) 0.0324(15) Uani 1 1 d .
H8 H 0.4120 0.5724 0.1094 0.039 Uiso 1 1 calc R
C9 C 0.3887(7) 0.5957(4) 0.2039(4) 0.0339(15) Uani 1 1 d .
H9 H 0.4388 0.6442 0.2046 0.041 Uiso 1 1 calc R
C10 C 0.3342(7) 0.5685(4) 0.2605(3) 0.0319(14) Uani 1 1 d .
H10 H 0.3488 0.5983 0.3001 0.038 Uiso 1 1 calc R
C11 C 0.2577(6) 0.4980(3) 0.2610(3) 0.0267(13) Uani 1 1 d .
C12 C 0.2791(7) 0.4379(4) 0.0784(3) 0.0355(15) Uani 1 1 d .
H12 H 0.2178 0.3909 0.0844 0.043 Uiso 1 1 calc R
C13 C 0.2089(8) 0.4890(5) 0.0230(4) 0.0460(19) Uani 1 1 d .
H13A H 0.1178 0.5085 0.0360 0.069 Uiso 1 1 calc R
H13B H 0.1933 0.4575 -0.0174 0.069 Uiso 1 1 calc R
H13C H 0.2706 0.5336 0.0148 0.069 Uiso 1 1 calc R
C14 C 0.4260(9) 0.4091(5) 0.0598(4) 0.049(2) Uani 1 1 d .
H14A H 0.4854 0.4546 0.0513 0.074 Uiso 1 1 calc R
H14B H 0.4140 0.3763 0.0200 0.074 Uiso 1 1 calc R
H14C H 0.4715 0.3781 0.0963 0.074 Uiso 1 1 calc R
C15 C 0.2100(7) 0.4666(4) 0.3257(3) 0.0329(15) Uani 1 1 d .
H15 H 0.1554 0.4170 0.3157 0.040 Uiso 1 1 calc R
C16 C 0.1143(8) 0.5230(5) 0.3594(4) 0.0437(18) Uani 1 1 d .
H16A H 0.1658 0.5719 0.3704 0.066 Uiso 1 1 calc R
H16B H 0.0850 0.4989 0.4000 0.066 Uiso 1 1 calc R
H16C H 0.0304 0.5347 0.3296 0.066 Uiso 1 1 calc R
C17 C 0.3409(7) 0.4453(4) 0.3731(3) 0.0391(17) Uani 1 1 d .
H17A H 0.4005 0.4078 0.3513 0.059 Uiso 1 1 calc R
H17B H 0.3096 0.4215 0.4134 0.059 Uiso 1 1 calc R
H17C H 0.3955 0.4931 0.3844 0.059 Uiso 1 1 calc R
C18 C 0.1885(6) 0.1757(3) 0.2088(3) 0.0230(13) Uani 1 1 d .
C19 C 0.1845(6) 0.1433(3) 0.2717(3) 0.0237(13) Uani 1 1 d .
C20 C 0.2397(6) 0.0684(4) 0.2827(3) 0.0298(14) Uani 1 1 d .
H20 H 0.2386 0.0455 0.3253 0.036 Uiso 1 1 calc R
C21 C 0.2963(6) 0.0266(3) 0.2325(3) 0.0299(14) Uani 1 1 d .
H21 H 0.3331 -0.0248 0.2407 0.036 Uiso 1 1 calc R
C22 C 0.2988(6) 0.0600(4) 0.1708(3) 0.0288(14) Uani 1 1 d .
H22 H 0.3375 0.0311 0.1364 0.035 Uiso 1 1 calc R
C23 C 0.2458(6) 0.1354(3) 0.1577(3) 0.0248(13) Uani 1 1 d .
C24 C 0.1237(7) 0.1872(3) 0.3291(3) 0.0296(14) Uani 1 1 d .
H24 H 0.0792 0.2370 0.3113 0.035 Uiso 1 1 calc R
C25 C 0.2415(9) 0.2086(5) 0.3816(4) 0.051(2) Uani 1 1 d .
H25A H 0.2907 0.1607 0.3975 0.077 Uiso 1 1 calc R
H25B H 0.2006 0.2349 0.4187 0.077 Uiso 1 1 calc R
H25C H 0.3089 0.2441 0.3625 0.077 Uiso 1 1 calc R
C26 C 0.0092(8) 0.1384(5) 0.3597(4) 0.0473(19) Uani 1 1 d .
H26A H -0.0679 0.1272 0.3259 0.071 Uiso 1 1 calc R
H26B H -0.0279 0.1681 0.3959 0.071 Uiso 1 1 calc R
H26C H 0.0504 0.0888 0.3768 0.071 Uiso 1 1 calc R
C27 C 0.2518(7) 0.1702(4) 0.0888(3) 0.0337(15) Uani 1 1 d .
H27 H 0.2207 0.2264 0.0905 0.040 Uiso 1 1 calc R
C28 C 0.1527(8) 0.1282(5) 0.0382(4) 0.0468(19) Uani 1 1 d .
H28A H 0.1791 0.0725 0.0364 0.070 Uiso 1 1 calc R
H28B H 0.1595 0.1522 -0.0054 0.070 Uiso 1 1 calc R
H28C H 0.0552 0.1327 0.0507 0.070 Uiso 1 1 calc R
C29 C 0.4028(8) 0.1693(5) 0.0674(4) 0.050(2) Uani 1 1 d .
H29A H 0.4367 0.1148 0.0662 0.075 Uiso 1 1 calc R
H29B H 0.4647 0.1996 0.0990 0.075 Uiso 1 1 calc R
H29C H 0.4040 0.1927 0.0233 0.075 Uiso 1 1 calc R
C30 C -0.2779(8) 0.3388(5) 0.4143(4) 0.0429(18) Uani 1 1 d .
H30 H -0.3420 0.3504 0.3739 0.051 Uiso 1 1 calc R
N1 N 0.1453(5) 0.3885(3) 0.1985(2) 0.0228(11) Uani 1 1 d .
N2 N 0.1226(5) 0.2516(3) 0.1951(2) 0.0229(11) Uani 1 1 d .
Cl1 Cl 0.65551(15) 0.30113(8) 0.24710(8) 0.0280(3) Uani 1 1 d .
Cl2 Cl -0.1030(2) 0.34721(15) 0.39298(11) 0.0612(6) Uani 1 1 d .
Cl3 Cl -0.3129(3) 0.40814(12) 0.47496(11) 0.0589(5) Uani 1 1 d .
Cl4 Cl -0.3165(3) 0.24434(14) 0.44059(14) 0.0754(7) Uani 1 1 d .
Au1 Au 0.41349(2) 0.307644(13) 0.224211(11) 0.02256(9) Uani 1 1 d .

loop_
_atom_site_aniso_label
_atom_site_aniso_U_11
_atom_site_aniso_U_22
_atom_site_aniso_U_33
_atom_site_aniso_U_23
_atom_site_aniso_U_13
_atom_site_aniso_U_12
C1 0.025(3) 0.022(3) 0.018(3) 0.003(2) 0.005(2) 0.009(2)
C2 0.022(3) 0.020(3) 0.051(4) -0.002(3) 0.004(3) 0.005(3)
C3 0.034(4) 0.036(4) 0.046(4) 0.007(3) -0.006(3) 0.005(3)
C4 0.033(4) 0.046(4) 0.039(4) -0.014(3) -0.013(3) 0.010(3)
C5 0.023(3) 0.027(3) 0.065(5) -0.009(3) -0.008(3) -0.003(3)
C6 0.025(3) 0.019(3) 0.028(3) 0.006(2) 0.003(2) 0.003(2)
C7 0.028(3) 0.027(3) 0.032(4) 0.006(3) 0.003(3) 0.000(3)
C8 0.039(4) 0.027(3) 0.031(4) 0.007(3) 0.006(3) -0.001(3)
C9 0.033(3) 0.022(3) 0.047(4) 0.008(3) 0.004(3) -0.003(3)
C10 0.035(3) 0.024(3) 0.036(4) -0.004(3) -0.005(3) 0.000(3)
C11 0.030(3) 0.019(3) 0.030(3) -0.001(2) -0.002(3) 0.001(3)
C12 0.042(4) 0.035(4) 0.030(4) -0.003(3) 0.008(3) -0.005(3)
C13 0.055(5) 0.048(5) 0.033(4) 0.002(3) -0.002(3) -0.002(4)
C14 0.069(5) 0.047(5) 0.033(4) 0.008(3) 0.017(4) 0.008(4)
C15 0.041(4) 0.030(3) 0.028(4) -0.001(3) 0.009(3) 0.000(3)
C16 0.040(4) 0.049(5) 0.044(4) 0.001(4) 0.015(3) 0.008(4)
C17 0.045(4) 0.036(4) 0.036(4) 0.005(3) -0.001(3) 0.012(3)
C18 0.019(3) 0.014(3) 0.037(4) 0.001(2) 0.005(2) -0.004(2)
C19 0.025(3) 0.017(3) 0.031(3) 0.002(2) 0.006(2) -0.004(2)
C20 0.029(3) 0.021(3) 0.039(4) 0.003(3) 0.000(3) -0.004(3)
C21 0.028(3) 0.012(3) 0.050(4) 0.001(3) 0.004(3) 0.001(3)
C22 0.025(3) 0.022(3) 0.040(4) -0.001(3) 0.006(3) -0.001(3)
C23 0.024(3) 0.021(3) 0.029(3) 0.002(2) 0.005(2) -0.001(3)
C24 0.037(4) 0.018(3) 0.035(4) 0.000(3) 0.009(3) -0.002(3)
C25 0.065(5) 0.056(5) 0.032(4) -0.013(4) 0.007(4) -0.015(4)
C26 0.050(4) 0.041(4) 0.054(5) -0.004(4) 0.026(4) -0.006(4)
C27 0.042(4) 0.033(3) 0.028(3) -0.002(3) 0.013(3) 0.003(3)
C28 0.061(5) 0.049(5) 0.031(4) 0.002(3) 0.004(3) 0.000(4)
C29 0.048(4) 0.052(5) 0.053(5) -0.002(4) 0.023(4) 0.000(4)
C30 0.042(4) 0.045(4) 0.041(4) -0.007(3) 0.002(3) -0.002(4)
N1 0.019(2) 0.018(2) 0.033(3) -0.001(2) 0.009(2) 0.002(2)
N2 0.024(2) 0.014(2) 0.030(3) 0.001(2) 0.003(2) -0.003(2)
Cl1 0.0177(6) 0.0261(8) 0.0400(9) 0.0039(6) 0.0012(6) -0.0014(6)
Cl2 0.0380(10) 0.0849(16) 0.0613(14) -0.0081(12) 0.0085(9) -0.0064(11)
Cl3 0.0817(15) 0.0487(12) 0.0493(12) -0.0050(9) 0.0241(11) -0.0073(11)
Cl4 0.0933(18) 0.0444(12) 0.0913(19) -0.0065(12) 0.0243(15) -0.0170(12)
Au1 0.02174(13) 0.01929(13) 0.02697(13) 0.00182(10) 0.00385(8) 0.00050(9)

loop_
_atom_type_symbol
_atom_type_description
_atom_type_scat_dispersion_real
_atom_type_scat_dispersion_imag
_atom_type_scat_source
C C 0.0033 0.0016 'International Tables Vol C Tables 4.2.6.8 and 6.1.1.4'
H H 0.0000 0.0000 'International Tables Vol C Tables 4.2.6.8 and 6.1.1.4'
N N 0.0061 0.0033 'International Tables Vol C Tables 4.2.6.8 and 6.1.1.4'
Cl Cl 0.1484 0.1585 'International Tables Vol C Tables 4.2.6.8 and 6.1.1.4'
Au Au -2.0133 8.8022 'International Tables Vol C Tables 4.2.6.8 and 6.1.1.4'

loop_
_geom_angle_atom_site_label_1
_geom_angle_atom_site_label_2
_geom_angle_atom_site_label_3
_geom_angle
N1 C1 N2 121.2(5)
N1 C1 Au1 118.9(4)
N2 C1 Au1 119.9(4)
N1 C2 C3 112.2(5)
C4 C3 C2 110.9(5)
C3 C4 C5 113.7(6)
N2 C5 C4 114.0(5)
C11 C6 C7 122.8(6)
C11 C6 N1 117.8(5)
C7 C6 N1 119.4(5)
C8 C7 C6 116.1(6)
C8 C7 C12 120.6(6)
C6 C7 C12 123.3(6)
C9 C8 C7 122.9(6)
C8 C9 C10 119.9(6)
C9 C10 C11 121.6(6)
C10 C11 C6 116.7(6)
C10 C11 C15 119.9(6)
C6 C11 C15 123.4(5)
C7 C12 C13 110.6(6)
C7 C12 C14 110.2(6)
C13 C12 C14 110.2(6)
C16 C15 C11 113.3(6)
C16 C15 C17 110.2(6)
C11 C15 C17 109.8(5)
C23 C18 C19 122.0(5)
C23 C18 N2 118.9(5)
C19 C18 N2 119.0(5)
C20 C19 C18 118.2(6)
C20 C19 C24 119.0(6)
C18 C19 C24 122.9(5)
C21 C20 C19 121.1(6)
C22 C21 C20 119.6(6)
C21 C22 C23 121.3(6)
C18 C23 C22 117.9(6)
C18 C23 C27 122.7(5)
C22 C23 C27 119.4(6)
C25 C24 C19 110.4(6)
C25 C24 C26 110.3(6)
C19 C24 C26 111.5(5)
C28 C27 C23 111.9(6)
C28 C27 C29 110.3(6)
C23 C27 C29 111.2(6)
Cl4 C30 Cl2 112.2(4)
Cl4 C30 Cl3 110.4(4)
Cl2 C30 Cl3 110.7(4)
C1 N1 C6 119.9(5)
C1 N1 C2 123.6(5)
C6 N1 C2 115.6(5)
C1 N2 C18 118.7(5)
C1 N2 C5 126.9(5)
C18 N2 C5 114.0(4)
C1 Au1 Cl1 178.03(17)

loop_
_geom_bond_atom_site_label_1
_geom_bond_atom_site_label_2
_geom_bond_distance
C1 N1 1.329(7)
C1 N2 1.352(7)
C1 Au1 2.012(6)
C2 N1 1.472(7)
C2 C3 1.521(9)
C3 C4 1.507(10)
C4 C5 1.537(10)
C5 N2 1.490(8)
C6 C11 1.401(8)
C6 C7 1.408(9)
C6 N1 1.456(7)
C7 C8 1.395(9)
C7 C12 1.512(9)
C8 C9 1.351(9)
C9 C10 1.375(9)
C10 C11 1.400(9)
C11 C15 1.520(9)
C12 C13 1.530(10)
C12 C14 1.550(10)
C15 C16 1.519(9)
C15 C17 1.549(9)
C18 C23 1.390(8)
C18 C19 1.393(8)
C18 N2 1.449(7)
C19 C20 1.386(8)
C19 C24 1.532(9)
C20 C21 1.384(9)
C21 C22 1.378(9)
C22 C23 1.394(8)
C23 C27 1.523(9)
C24 C25 1.525(10)
C24 C26 1.534(9)
C27 C28 1.513(10)
C27 C29 1.528(10)
C30 Cl4 1.738(8)
C30 Cl2 1.752(8)
C30 Cl3 1.755(8)
Cl1 Au1 2.3049(14)

loop_
_cod_related_entry_id
_cod_related_entry_database
_cod_related_entry_code
1 ChemSpider 30659840
